data_7701353
loop_
_publ_author_name
'Kataeva, Olga'
'Metlushka, Kirill'
'Ivshin, Kamil'
'Nikitina, Kristina'
'Alfonsov, Vladimir'
'Vandyukov, Alexander'
'Khrizanforov, Mikhail'
'Budnikova, Yulia H.'
'Sinyashin, Oleg Geroldovich'
'Krupskaya, Yulia'
'Kataev, Vladislav'
'B\"uchner, Bernd'
'Knupfer, Martin'

_publ_section_title
;
 Unusual donor-acceptor system MnIIPc-TCNQ/F4-TCNQ and the properties of
 the mixed single crystals of the metal phthalocyanines with organic
 acceptor molecules
;
_journal_name_full 'Dalton Transactions'
_journal_paper_doi 10.1039/C9DT03642C
_journal_year 2019
_chemical_formula_moiety 'C32 H20 Mn N8 O2, C12 H4 N4, 4(C6 H12 N2 O)'
_chemical_formula_sum 'C68 H72 Mn N20 O6'
_chemical_formula_weight 1320.39
_space_group_crystal_system triclinic
_space_group_IT_number 2
_space_group_name_Hall '-P 1'
_space_group_name_H-M_alt 'P -1'
_symmetry_space_group_name_Hall '-P 1'
_symmetry_space_group_name_H-M 'P -1'
_atom_sites_solution_hydrogens mixed
_audit_creation_method SHELXL-2017/1
_audit_update_record
;
2019-07-31 deposited with the CCDC.    2019-10-10 downloaded from the CCDC.
;
_cell_angle_alpha 71.657(6)
_cell_angle_beta 76.151(5)
_cell_angle_gamma 87.937(6)
_cell_formula_units_Z 1
_cell_length_a 8.7610(8)
_cell_length_b 11.1909(10)
_cell_length_c 17.2255(15)
_cell_measurement_reflns_used 7686
_cell_measurement_temperature 100(2)
_cell_measurement_theta_max 27.29
_cell_measurement_theta_min 2.40
_cell_volume 1555.0(2)
_computing_cell_refinement 'APEX3 v2018.1-0'
_computing_data_collection 'Bruker APEX2'
_computing_data_reduction 'SAINT NT v6.0 (Bruker AXS, 2003)'
_computing_molecular_graphics 'Mercury CSD 4.1.0'
_computing_publication_material 'enCIFer Version 1.7.1'
_computing_structure_refinement 'SHELXL-2017/1 (Sheldrick, 2017)'
_computing_structure_solution 'SHELXS-97 (Sheldrick, 2008)'
_diffrn_ambient_temperature 100(2)
_diffrn_measured_fraction_theta_full 0.978
_diffrn_measured_fraction_theta_max 0.973
_diffrn_measurement_device 'Bruker Kappa Apex Duo CCD'
_diffrn_measurement_device_type 'Bruker APEX-II CCD'
_diffrn_measurement_method '\f and \w scans'
_diffrn_radiation_type MoK\a
_diffrn_radiation_wavelength 0.71073
_diffrn_reflns_av_R_equivalents 0.0758
_diffrn_reflns_av_unetI/netI 0.0861
_diffrn_reflns_Laue_measured_fraction_full 0.978
_diffrn_reflns_Laue_measured_fraction_max 0.973
_diffrn_reflns_limit_h_max 11
_diffrn_reflns_limit_h_min -11
_diffrn_reflns_limit_k_max 14
_diffrn_reflns_limit_k_min -14
_diffrn_reflns_limit_l_max 22
_diffrn_reflns_limit_l_min -22
_diffrn_reflns_number 30426
_diffrn_reflns_point_group_measured_fraction_full 0.978
_diffrn_reflns_point_group_measured_fraction_max 0.973
_diffrn_reflns_theta_full 25.242
_diffrn_reflns_theta_max 27.958
_diffrn_reflns_theta_min 2.567
_exptl_absorpt_coefficient_mu 0.285
_exptl_absorpt_correction_T_max 0.7456
_exptl_absorpt_correction_T_min 0.6273
_exptl_absorpt_correction_type multi-scan
_exptl_absorpt_process_details SADABS-2014/5
_exptl_crystal_colour dark-green
_exptl_crystal_density_diffrn 1.410
_exptl_crystal_description prizm
_exptl_crystal_F_000 693
_exptl_crystal_size_max 0.222
_exptl_crystal_size_mid 0.183
_exptl_crystal_size_min 0.040
_refine_diff_density_max 0.940
_refine_diff_density_min -0.433
_refine_diff_density_rms 0.081
_refine_ls_extinction_method none
_refine_ls_goodness_of_fit_ref 1.037
_refine_ls_hydrogen_treatment mixed
_refine_ls_matrix_type full
_refine_ls_number_parameters 442
_refine_ls_number_reflns 7287
_refine_ls_number_restraints 0
_refine_ls_restrained_S_all 1.037
_refine_ls_R_factor_all 0.1050
_refine_ls_R_factor_gt 0.0638
_refine_ls_shift/su_max 0.000
_refine_ls_shift/su_mean 0.000
_refine_ls_structure_factor_coef Fsqd
_refine_ls_weighting_details 'w=1/[\s^2^(Fo^2^)+(0.0613P)^2^+1.6671P] where P=(Fo^2^+2Fc^2^)/3'
_refine_ls_weighting_scheme calc
_refine_ls_wR_factor_gt 0.1444
_refine_ls_wR_factor_ref 0.1651
_reflns_Friedel_coverage 0.000
_reflns_number_gt 4895
_reflns_number_total 7287
_reflns_threshold_expression 'I > 2\s(I)'
_cod_data_source_file c9dt03642c2.cif
_cod_data_source_block 1169
_cod_database_code 7701353
_shelx_shelxl_version_number 2017/1
_shelx_space_group_comment
;
The symmetry employed for this shelxl refinement is uniquely defined
by the following loop, which should always be used as a source of
symmetry information in preference to the above space-group names.
They are only intended as comments.
;
_shelx_estimated_absorpt_t_min 0.939
_shelx_estimated_absorpt_t_max 0.989

loop_
_space_group_symop_operation_xyz
'x, y, z'
'-x, -y, -z'

loop_
_atom_site_label
_atom_site_type_symbol
_atom_site_fract_x
_atom_site_fract_y
_atom_site_fract_z
_atom_site_U_iso_or_equiv
_atom_site_adp_type
_atom_site_occupancy
_atom_site_site_symmetry_order
_atom_site_calc_flag
_atom_site_refinement_flags_posn
_atom_site_refinement_flags_adp
_atom_site_refinement_flags_occupancy
Mn1 Mn 0.500000 0.500000 0.500000 0.01519(16) Uani 1 2 d S . P
O1W O 0.4359(2) 0.3398(2) 0.46071(14) 0.0192(4) Uani 1 1 d . . .
H1WA H 0.490(4) 0.334(3) 0.415(2) 0.025(9) Uiso 1 1 d . . .
H1WB H 0.445(4) 0.269(4) 0.493(3) 0.042(12) Uiso 1 1 d . . .
N1 N 0.1179(3) 0.5557(2) 0.56778(14) 0.0175(5) Uani 1 1 d . . .
C2 C 0.1898(3) 0.4760(3) 0.62172(17) 0.0177(6) Uani 1 1 d . . .
N3 N 0.3412(3) 0.4376(2) 0.60716(14) 0.0164(5) Uani 1 1 d . . .
C4 C 0.3661(3) 0.3543(3) 0.68076(17) 0.0179(6) Uani 1 1 d . . .
N5 N 0.4973(3) 0.2977(2) 0.69397(14) 0.0182(5) Uani 1 1 d . . .
C6 C 0.6298(3) 0.3169(3) 0.63434(17) 0.0169(6) Uani 1 1 d . . .
N7 N 0.6562(3) 0.3961(2) 0.55252(14) 0.0159(5) Uani 1 1 d . . .
C8 C 0.8096(3) 0.3865(3) 0.51203(17) 0.0159(6) Uani 1 1 d . . .
C9 C 0.1112(3) 0.4143(3) 0.70907(17) 0.0182(6) Uani 1 1 d . . .
C10 C -0.0415(4) 0.4190(3) 0.75481(18) 0.0220(6) Uani 1 1 d . . .
H10 H -0.115834 0.471079 0.729498 0.026 Uiso 1 1 calc R U .
C11 C -0.0813(4) 0.3453(3) 0.83852(19) 0.0265(7) Uani 1 1 d . . .
H11 H -0.184701 0.347208 0.871419 0.032 Uiso 1 1 calc R U .
C12 C 0.0280(4) 0.2679(3) 0.87567(19) 0.0274(7) Uani 1 1 d . . .
H12 H -0.002953 0.217919 0.933211 0.033 Uiso 1 1 calc R U .
C13 C 0.1803(4) 0.2628(3) 0.83026(18) 0.0239(7) Uani 1 1 d . . .
H13 H 0.254266 0.210236 0.855576 0.029 Uiso 1 1 calc R U .
C14 C 0.2208(3) 0.3374(3) 0.74637(17) 0.0189(6) Uani 1 1 d . . .
C15 C 0.7740(3) 0.2537(3) 0.64760(17) 0.0181(6) Uani 1 1 d . . .
C16 C 0.8116(4) 0.1663(3) 0.71775(18) 0.0213(6) Uani 1 1 d . . .
H16 H 0.735442 0.135591 0.769752 0.026 Uiso 1 1 calc R U .
C17 C 0.9644(4) 0.1262(3) 0.70848(19) 0.0249(7) Uani 1 1 d . . .
H17 H 0.993182 0.066600 0.755155 0.030 Uiso 1 1 calc R U .
C18 C 1.0777(4) 0.1713(3) 0.63213(19) 0.0230(7) Uani 1 1 d . . .
H18 H 1.181378 0.141704 0.628110 0.028 Uiso 1 1 calc R U .
C19 C 1.0409(3) 0.2585(3) 0.56219(19) 0.0204(6) Uani 1 1 d . . .
H19 H 1.117614 0.289686 0.510429 0.024 Uiso 1 1 calc R U .
C20 C 0.8869(3) 0.2983(3) 0.57110(17) 0.0173(6) Uani 1 1 d . . .
N21 N 0.6936(5) 0.6696(4) 0.8964(3) 0.0643(11) Uani 1 1 d . . .
C22 C 0.7199(4) 0.7563(4) 0.9130(2) 0.0351(8) Uani 1 1 d . . .
C23 C 0.7474(4) 0.8631(4) 0.9345(2) 0.0349(8) Uani 1 1 d . . .
N24 N 1.0389(4) 0.9249(3) 0.91013(19) 0.0460(8) Uani 1 1 d . . .
C25 C 0.9072(4) 0.8973(3) 0.9214(2) 0.0301(8) Uani 1 1 d . . .
C26 C 0.6245(4) 0.9310(3) 0.9670(2) 0.0328(8) Uani 1 1 d . . .
C27 C 0.4649(4) 0.8995(4) 0.9763(2) 0.0377(9) Uani 1 1 d . . .
H27 H 0.440264 0.830137 0.960174 0.045 Uiso 1 1 calc R U .
C28 C 0.3456(4) 0.9651(4) 1.0073(2) 0.0354(8) Uani 1 1 d . . .
H28 H 0.240017 0.941075 1.012018 0.043 Uiso 1 1 calc R U .
N1A N 0.8154(4) 0.3495(3) 0.19581(19) 0.0380(7) Uani 1 1 d . . .
C2A C 0.6702(4) 0.3788(3) 0.2350(2) 0.0280(7) Uani 1 1 d . . .
N3A N 0.5787(4) 0.4473(3) 0.18693(18) 0.0371(7) Uani 1 1 d . . .
C4A C 0.6298(5) 0.5014(4) 0.0961(2) 0.0454(10) Uani 1 1 d . . .
H4AA H 0.677865 0.586801 0.081406 0.054 Uiso 1 1 calc R U .
H4AB H 0.538090 0.508951 0.070924 0.054 Uiso 1 1 calc R U .
C5A C 0.7477(5) 0.4190(4) 0.0616(2) 0.0476(10) Uani 1 1 d . . .
H5AA H 0.695646 0.337344 0.069776 0.057 Uiso 1 1 calc R U .
H5AB H 0.790011 0.459911 0.000383 0.057 Uiso 1 1 calc R U .
C6A C 0.8772(5) 0.3971(4) 0.1045(2) 0.0449(10) Uani 1 1 d . . .
H6AA H 0.947977 0.335192 0.085876 0.054 Uiso 1 1 calc R U .
H6AB H 0.939208 0.476836 0.089298 0.054 Uiso 1 1 calc R U .
C7A C 0.9214(5) 0.2832(4) 0.2451(3) 0.0450(10) Uani 1 1 d . . .
H7AA H 0.885994 0.287085 0.302709 0.067 Uiso 1 1 calc R U .
H7AB H 1.027450 0.322253 0.219896 0.067 Uiso 1 1 calc R U .
H7AC H 0.922866 0.194966 0.246453 0.067 Uiso 1 1 calc R U .
O8A O 0.6269(3) 0.3396(2) 0.31297(14) 0.0333(6) Uani 1 1 d . . .
C9A C 0.4270(4) 0.4844(4) 0.2253(2) 0.0401(9) Uani 1 1 d . . .
H9AA H 0.407633 0.449399 0.286751 0.060 Uiso 1 1 calc R U .
H9AB H 0.344765 0.452523 0.206252 0.060 Uiso 1 1 calc R U .
H9AC H 0.425845 0.576577 0.208932 0.060 Uiso 1 1 calc R U .
N1B N 0.5244(4) 0.9666(3) 0.6867(2) 0.0391(8) Uani 1 1 d . . .
C2B C 0.5533(4) 1.0424(3) 0.6029(2) 0.0308(8) Uani 1 1 d . . .
N3B N 0.6845(4) 1.0245(3) 0.5503(2) 0.0386(7) Uani 1 1 d . . .
C4B C 0.8086(5) 0.9457(4) 0.5798(3) 0.0454(10) Uani 1 1 d . . .
H4BA H 0.877474 0.994463 0.597942 0.054 Uiso 1 1 calc R U .
H4BB H 0.873795 0.918152 0.533569 0.054 Uiso 1 1 calc R U .
C5B C 0.7366(4) 0.8350(4) 0.6510(3) 0.0438(10) Uani 1 1 d . . .
H5BA H 0.820407 0.783387 0.672933 0.053 Uiso 1 1 calc R U .
H5BB H 0.675652 0.782612 0.631223 0.053 Uiso 1 1 calc R U .
C6B C 0.6307(5) 0.8728(4) 0.7200(3) 0.0451(10) Uani 1 1 d . . .
H6BA H 0.569124 0.797922 0.761920 0.054 Uiso 1 1 calc R U .
H6BB H 0.694453 0.907708 0.748758 0.054 Uiso 1 1 calc R U .
C7B C 0.3893(5) 0.9862(4) 0.7472(2) 0.0489(11) Uani 1 1 d . . .
H7BA H 0.340456 1.064106 0.721478 0.073 Uiso 1 1 calc R U .
H7BB H 0.422311 0.992966 0.796212 0.073 Uiso 1 1 calc R U .
H7BC H 0.313254 0.914954 0.765124 0.073 Uiso 1 1 calc R U .
O8B O 0.4562(2) 1.12064(19) 0.57986(13) 0.0248(5) Uani 1 1 d . . .
C9B C 0.7204(4) 1.1030(3) 0.4654(2) 0.0391(9) Uani 1 1 d . . .
H9BA H 0.622536 1.127161 0.447523 0.059 Uiso 1 1 calc R U .
H9BB H 0.783680 1.057392 0.429690 0.059 Uiso 1 1 calc R U .
H9BC H 0.779806 1.178794 0.460212 0.059 Uiso 1 1 calc R U .

loop_
_atom_site_aniso_label
_atom_site_aniso_U_11
_atom_site_aniso_U_22
_atom_site_aniso_U_33
_atom_site_aniso_U_23
_atom_site_aniso_U_13
_atom_site_aniso_U_12
Mn1 0.0121(3) 0.0179(3) 0.0130(3) -0.0018(2) -0.0026(2) 0.0015(2)
O1W 0.0193(12) 0.0206(11) 0.0160(11) -0.0049(9) -0.0029(9) 0.0018(9)
N1 0.0144(13) 0.0195(12) 0.0180(12) -0.0055(10) -0.0034(10) -0.0004(10)
C2 0.0169(15) 0.0180(14) 0.0173(14) -0.0052(11) -0.0024(11) -0.0017(11)
N3 0.0161(13) 0.0161(12) 0.0160(12) -0.0036(9) -0.0038(9) -0.0003(9)
C4 0.0190(16) 0.0197(14) 0.0140(13) -0.0024(11) -0.0056(11) -0.0016(12)
N5 0.0219(14) 0.0176(12) 0.0144(12) -0.0031(9) -0.0055(10) 0.0013(10)
C6 0.0194(15) 0.0163(14) 0.0138(13) -0.0022(11) -0.0050(11) -0.0010(11)
N7 0.0139(13) 0.0168(12) 0.0159(12) -0.0034(9) -0.0039(9) 0.0023(9)
C8 0.0137(15) 0.0181(14) 0.0166(13) -0.0065(11) -0.0038(11) 0.0007(11)
C9 0.0179(16) 0.0201(14) 0.0164(14) -0.0059(11) -0.0029(11) -0.0014(12)
C10 0.0193(16) 0.0235(15) 0.0213(15) -0.0060(12) -0.0023(12) -0.0011(12)
C11 0.0168(16) 0.0362(18) 0.0222(16) -0.0086(13) 0.0030(12) -0.0022(13)
C12 0.0261(18) 0.0343(18) 0.0158(15) -0.0031(13) 0.0010(13) -0.0064(14)
C13 0.0248(18) 0.0267(16) 0.0170(14) -0.0023(12) -0.0046(12) -0.0044(13)
C14 0.0180(16) 0.0221(15) 0.0158(14) -0.0059(11) -0.0022(11) -0.0017(12)
C15 0.0177(15) 0.0196(14) 0.0189(14) -0.0073(11) -0.0063(12) 0.0019(12)
C16 0.0237(17) 0.0202(15) 0.0197(15) -0.0039(12) -0.0082(12) 0.0004(12)
C17 0.0266(18) 0.0236(16) 0.0256(16) -0.0039(12) -0.0139(13) 0.0033(13)
C18 0.0201(17) 0.0242(16) 0.0286(16) -0.0106(13) -0.0105(13) 0.0056(13)
C19 0.0166(16) 0.0233(15) 0.0227(15) -0.0089(12) -0.0056(12) 0.0020(12)
C20 0.0183(15) 0.0158(14) 0.0192(14) -0.0066(11) -0.0055(11) 0.0003(11)
N21 0.060(3) 0.073(3) 0.066(3) -0.029(2) -0.016(2) -0.006(2)
C22 0.033(2) 0.043(2) 0.0325(19) -0.0140(16) -0.0089(15) -0.0046(16)
C23 0.036(2) 0.042(2) 0.0230(17) -0.0025(15) -0.0102(15) -0.0037(16)
N24 0.050(2) 0.051(2) 0.0322(17) -0.0026(15) -0.0136(15) -0.0015(17)
C25 0.029(2) 0.0351(19) 0.0221(16) -0.0015(13) -0.0086(14) -0.0018(15)
C26 0.034(2) 0.039(2) 0.0223(16) -0.0025(14) -0.0098(14) -0.0079(16)
C27 0.036(2) 0.042(2) 0.038(2) -0.0122(17) -0.0142(16) -0.0086(17)
C28 0.028(2) 0.044(2) 0.0346(19) -0.0090(16) -0.0109(15) -0.0074(16)
N1A 0.0345(18) 0.0436(19) 0.0338(17) -0.0157(14) 0.0012(13) -0.0030(14)
C2A 0.0270(18) 0.0297(17) 0.0270(17) -0.0105(14) -0.0028(14) -0.0036(14)
N3A 0.0340(18) 0.0470(19) 0.0292(16) -0.0118(14) -0.0049(13) -0.0042(14)
C4A 0.044(2) 0.054(3) 0.034(2) -0.0074(18) -0.0088(17) -0.0058(19)
C5A 0.049(3) 0.056(3) 0.032(2) -0.0145(19) 0.0024(18) -0.007(2)
C6A 0.041(2) 0.054(3) 0.033(2) -0.0145(18) 0.0063(17) -0.0009(19)
C7A 0.040(2) 0.045(2) 0.049(2) -0.0185(19) -0.0062(18) 0.0099(18)
O8A 0.0328(14) 0.0402(14) 0.0235(12) -0.0102(10) 0.0002(10) -0.0011(11)
C9A 0.038(2) 0.043(2) 0.042(2) -0.0163(17) -0.0129(17) 0.0078(17)
N1B 0.045(2) 0.0242(15) 0.053(2) -0.0054(14) -0.0308(16) 0.0058(13)
C2B 0.0254(19) 0.0219(16) 0.052(2) -0.0165(15) -0.0171(16) 0.0011(14)
N3B 0.0374(19) 0.0371(17) 0.0457(19) -0.0145(14) -0.0170(15) 0.0075(14)
C4B 0.039(2) 0.045(2) 0.064(3) -0.026(2) -0.023(2) 0.0115(18)
C5B 0.031(2) 0.048(2) 0.057(3) -0.015(2) -0.0227(19) 0.0073(17)
C6B 0.049(3) 0.033(2) 0.054(3) -0.0040(18) -0.026(2) -0.0008(18)
C7B 0.053(3) 0.044(2) 0.039(2) 0.0004(18) -0.0067(19) -0.008(2)
O8B 0.0231(12) 0.0212(11) 0.0282(12) -0.0037(9) -0.0086(9) 0.0050(9)
C9B 0.035(2) 0.038(2) 0.049(2) -0.0243(18) -0.0063(17) 0.0010(17)

loop_
_atom_type_symbol
_atom_type_description
_atom_type_scat_dispersion_real
_atom_type_scat_dispersion_imag
_atom_type_scat_source
C C 0.0033 0.0016 'International Tables Vol C Tables 4.2.6.8 and 6.1.1.4'
H H 0.0000 0.0000 'International Tables Vol C Tables 4.2.6.8 and 6.1.1.4'
N N 0.0061 0.0033 'International Tables Vol C Tables 4.2.6.8 and 6.1.1.4'
O O 0.0106 0.0060 'International Tables Vol C Tables 4.2.6.8 and 6.1.1.4'
Mn Mn 0.3368 0.7283 'International Tables Vol C Tables 4.2.6.8 and 6.1.1.4'

loop_
_geom_angle_atom_site_label_1
_geom_angle_atom_site_label_2
_geom_angle_atom_site_label_3
_geom_angle
_geom_angle_site_symmetry_1
_geom_angle_site_symmetry_3
N7 Mn1 N3 90.44(9) 2_666 .
N7 Mn1 N3 89.56(9) 2_666 2_666
N3 Mn1 N3 180.0 . 2_666
N7 Mn1 N7 180.00(8) 2_666 .
N3 Mn1 N7 89.56(9) . .
N3 Mn1 N7 90.44(9) 2_666 .
N7 Mn1 O1W 89.58(9) 2_666 2_666
N3 Mn1 O1W 89.63(9) . 2_666
N3 Mn1 O1W 90.37(9) 2_666 2_666
N7 Mn1 O1W 90.42(9) . 2_666
N7 Mn1 O1W 90.42(9) 2_666 .
N3 Mn1 O1W 90.37(9) . .
N3 Mn1 O1W 89.63(9) 2_666 .
N7 Mn1 O1W 89.58(9) . .
O1W Mn1 O1W 180.0 2_666 .
Mn1 O1W H1WA 116(2) . .
Mn1 O1W H1WB 115(3) . .
H1WA O1W H1WB 101(3) . .
C8 N1 C2 122.5(3) 2_666 .
N1 C2 N3 128.5(3) . .
N1 C2 C9 122.5(3) . .
N3 C2 C9 109.0(2) . .
C2 N3 C4 109.1(2) . .
C2 N3 Mn1 125.08(18) . .
C4 N3 Mn1 125.77(19) . .
N5 C4 N3 128.1(3) . .
N5 C4 C14 123.3(2) . .
N3 C4 C14 108.5(2) . .
C6 N5 C4 122.6(2) . .
N5 C6 N7 127.7(3) . .
N5 C6 C15 123.2(2) . .
N7 C6 C15 109.1(2) . .
C8 N7 C6 108.6(2) . .
C8 N7 Mn1 125.23(18) . .
C6 N7 Mn1 126.17(19) . .
N1 C8 N7 128.2(2) 2_666 .
N1 C8 C20 122.8(3) 2_666 .
N7 C8 C20 109.0(2) . .
C10 C9 C14 121.2(3) . .
C10 C9 C2 131.9(3) . .
C14 C9 C2 106.9(2) . .
C11 C10 C9 117.6(3) . .
C11 C10 H10 121.2 . .
C9 C10 H10 121.2 . .
C10 C11 C12 121.2(3) . .
C10 C11 H11 119.4 . .
C12 C11 H11 119.4 . .
C13 C12 C11 121.4(3) . .
C13 C12 H12 119.3 . .
C11 C12 H12 119.3 . .
C12 C13 C14 117.5(3) . .
C12 C13 H13 121.2 . .
C14 C13 H13 121.2 . .
C13 C14 C9 121.1(3) . .
C13 C14 C4 132.4(3) . .
C9 C14 C4 106.5(2) . .
C16 C15 C20 121.0(3) . .
C16 C15 C6 132.6(3) . .
C20 C15 C6 106.4(2) . .
C17 C16 C15 117.3(3) . .
C17 C16 H16 121.3 . .
C15 C16 H16 121.3 . .
C16 C17 C18 121.8(3) . .
C16 C17 H17 119.1 . .
C18 C17 H17 119.1 . .
C19 C18 C17 121.1(3) . .
C19 C18 H18 119.4 . .
C17 C18 H18 119.4 . .
C18 C19 C20 117.3(3) . .
C18 C19 H19 121.4 . .
C20 C19 H19 121.4 . .
C19 C20 C15 121.5(3) . .
C19 C20 C8 131.6(3) . .
C15 C20 C8 106.9(2) . .
N21 C22 C23 178.2(4) . .
C22 C23 C26 122.3(3) . .
C22 C23 C25 115.3(3) . .
C26 C23 C25 122.4(3) . .
N24 C25 C23 179.5(4) . .
C23 C26 C27 122.0(3) . .
C23 C26 C28 121.5(3) . 2_677
C27 C26 C28 116.5(3) . 2_677
C28 C27 C26 122.2(3) . .
C28 C27 H27 118.9 . .
C26 C27 H27 118.9 . .
C27 C28 C26 121.3(3) . 2_677
C27 C28 H28 119.4 . .
C26 C28 H28 119.4 2_677 .
C2A N1A C7A 120.0(3) . .
C2A N1A C6A 122.6(3) . .
C7A N1A C6A 117.0(3) . .
O8A C2A N3A 122.3(3) . .
O8A C2A N1A 119.5(3) . .
N3A C2A N1A 118.2(3) . .
C2A N3A C9A 120.3(3) . .
C2A N3A C4A 123.6(3) . .
C9A N3A C4A 115.7(3) . .
N3A C4A C5A 109.6(3) . .
N3A C4A H4AA 109.7 . .
C5A C4A H4AA 109.7 . .
N3A C4A H4AB 109.7 . .
C5A C4A H4AB 109.7 . .
H4AA C4A H4AB 108.2 . .
C6A C5A C4A 110.2(3) . .
C6A C5A H5AA 109.6 . .
C4A C5A H5AA 109.6 . .
C6A C5A H5AB 109.6 . .
C4A C5A H5AB 109.6 . .
H5AA C5A H5AB 108.1 . .
N1A C6A C5A 110.3(3) . .
N1A C6A H6AA 109.6 . .
C5A C6A H6AA 109.6 . .
N1A C6A H6AB 109.6 . .
C5A C6A H6AB 109.6 . .
H6AA C6A H6AB 108.1 . .
N1A C7A H7AA 109.5 . .
N1A C7A H7AB 109.5 . .
H7AA C7A H7AB 109.5 . .
N1A C7A H7AC 109.5 . .
H7AA C7A H7AC 109.5 . .
H7AB C7A H7AC 109.5 . .
N3A C9A H9AA 109.5 . .
N3A C9A H9AB 109.5 . .
H9AA C9A H9AB 109.5 . .
N3A C9A H9AC 109.5 . .
H9AA C9A H9AC 109.5 . .
H9AB C9A H9AC 109.5 . .
C2B N1B C7B 120.0(3) . .
C2B N1B C6B 123.7(3) . .
C7B N1B C6B 116.1(3) . .
O8B C2B N3B 122.9(3) . .
O8B C2B N1B 119.5(3) . .
N3B C2B N1B 117.6(3) . .
C2B N3B C9B 119.0(3) . .
C2B N3B C4B 122.4(3) . .
C9B N3B C4B 117.3(3) . .
N3B C4B C5B 109.1(3) . .
N3B C4B H4BA 109.9 . .
C5B C4B H4BA 109.9 . .
N3B C4B H4BB 109.9 . .
C5B C4B H4BB 109.9 . .
H4BA C4B H4BB 108.3 . .
C4B C5B C6B 111.4(3) . .
C4B C5B H5BA 109.4 . .
C6B C5B H5BA 109.4 . .
C4B C5B H5BB 109.4 . .
C6B C5B H5BB 109.4 . .
H5BA C5B H5BB 108.0 . .
N1B C6B C5B 110.5(3) . .
N1B C6B H6BA 109.5 . .
C5B C6B H6BA 109.5 . .
N1B C6B H6BB 109.5 . .
C5B C6B H6BB 109.5 . .
H6BA C6B H6BB 108.1 . .
N1B C7B H7BA 109.5 . .
N1B C7B H7BB 109.5 . .
H7BA C7B H7BB 109.5 . .
N1B C7B H7BC 109.5 . .
H7BA C7B H7BC 109.5 . .
H7BB C7B H7BC 109.5 . .
N3B C9B H9BA 109.5 . .
N3B C9B H9BB 109.5 . .
H9BA C9B H9BB 109.5 . .
N3B C9B H9BC 109.5 . .
H9BA C9B H9BC 109.5 . .
H9BB C9B H9BC 109.5 . .

loop_
_geom_bond_atom_site_label_1
_geom_bond_atom_site_label_2
_geom_bond_distance
_geom_bond_site_symmetry_2
Mn1 N7 1.965(2) 2_666
Mn1 N3 1.965(2) .
Mn1 N3 1.965(2) 2_666
Mn1 N7 1.965(2) .
Mn1 O1W 2.237(2) 2_666
Mn1 O1W 2.237(2) .
O1W H1WA 0.83(4) .
O1W H1WB 0.83(4) .
N1 C8 1.328(3) 2_666
N1 C2 1.332(4) .
C2 N3 1.369(4) .
C2 C9 1.449(4) .
N3 C4 1.378(3) .
C4 N5 1.326(4) .
C4 C14 1.458(4) .
N5 C6 1.325(4) .
C6 N7 1.378(3) .
C6 C15 1.457(4) .
N7 C8 1.375(4) .
C8 C20 1.455(4) .
C9 C10 1.389(4) .
C9 C14 1.401(4) .
C10 C11 1.383(4) .
C10 H10 0.9500 .
C11 C12 1.401(4) .
C11 H11 0.9500 .
C12 C13 1.385(4) .
C12 H12 0.9500 .
C13 C14 1.388(4) .
C13 H13 0.9500 .
C15 C16 1.396(4) .
C15 C20 1.400(4) .
C16 C17 1.385(4) .
C16 H16 0.9500 .
C17 C18 1.401(4) .
C17 H17 0.9500 .
C18 C19 1.389(4) .
C18 H18 0.9500 .
C19 C20 1.394(4) .
C19 H19 0.9500 .
N21 C22 1.139(5) .
C22 C23 1.403(5) .
C23 C26 1.403(5) .
C23 C25 1.411(5) .
N24 C25 1.160(4) .
C26 C27 1.414(5) .
C26 C28 1.420(5) 2_677
C27 C28 1.357(5) .
C27 H27 0.9500 .
C28 H28 0.9500 .
N1A C2A 1.371(4) .
N1A C7A 1.438(5) .
N1A C6A 1.462(5) .
C2A O8A 1.240(4) .
C2A N3A 1.338(4) .
N3A C9A 1.445(5) .
N3A C4A 1.450(4) .
C4A C5A 1.502(6) .
C4A H4AA 0.9900 .
C4A H4AB 0.9900 .
C5A C6A 1.471(6) .
C5A H5AA 0.9900 .
C5A H5AB 0.9900 .
C6A H6AA 0.9900 .
C6A H6AB 0.9900 .
C7A H7AA 0.9800 .
C7A H7AB 0.9800 .
C7A H7AC 0.9800 .
C9A H9AA 0.9800 .
C9A H9AB 0.9800 .
C9A H9AC 0.9800 .
N1B C2B 1.392(5) .
N1B C7B 1.439(5) .
N1B C6B 1.451(4) .
C2B O8B 1.240(4) .
C2B N3B 1.335(5) .
N3B C9B 1.414(5) .
N3B C4B 1.460(5) .
C4B C5B 1.472(6) .
C4B H4BA 0.9900 .
C4B H4BB 0.9900 .
C5B C6B 1.487(6) .
C5B H5BA 0.9900 .
C5B H5BB 0.9900 .
C6B H6BA 0.9900 .
C6B H6BB 0.9900 .
C7B H7BA 0.9800 .
C7B H7BB 0.9800 .
C7B H7BC 0.9800 .
C9B H9BA 0.9800 .
C9B H9BB 0.9800 .
C9B H9BC 0.9800 .
